data_7158199
loop_
_publ_author_name
'Ding, Weiwei'
'Zhang, Gang'

_publ_section_title
;
 Access to fused \p-extended acridone derivatives through a regioselective
 oxidative demethylation.
;
_journal_issue 32
_journal_name_full 'Organic &amp; biomolecular chemistry'
_journal_page_first 6985
_journal_page_last 6989
_journal_paper_doi 10.1039/d1ob01249e
_journal_volume 19
_journal_year 2021
_chemical_formula_moiety '2(C H Cl3), C30 H25 N3 O2'
_chemical_formula_sum 'C32 H27 Cl6 N3 O2'
_chemical_formula_weight 698.26
_space_group_crystal_system monoclinic
_space_group_IT_number 14
_space_group_name_Hall '-P 2ybc'
_space_group_name_H-M_alt 'P 1 21/c 1'
_atom_sites_solution_hydrogens geom
_atom_sites_solution_primary dual
_audit_creation_date 2021-01-22
_audit_creation_method
;
Olex2 1.3-alpha
(compiled 2020.09.11 svn.r3730fd0d for OlexSys, GUI svn.r6159)
;
_audit_update_record
;
2021-06-11 deposited with the CCDC.	2021-07-28 downloaded from the CCDC.
;
_cell_angle_alpha 90
_cell_angle_beta 105.097(9)
_cell_angle_gamma 90
_cell_formula_units_Z 4
_cell_length_a 11.7193(8)
_cell_length_b 25.313(2)
_cell_length_c 11.1041(10)
_cell_measurement_reflns_used 3413
_cell_measurement_temperature 149.99(10)
_cell_measurement_theta_max 26.5870
_cell_measurement_theta_min 2.5030
_cell_volume 3180.3(5)
_computing_cell_refinement 'CrysAlisPro 1.171.38.43f (Rigaku OD, 2015)'
_computing_data_collection 'CrysAlisPro 1.171.38.43f (Rigaku OD, 2015)'
_computing_data_reduction 'CrysAlisPro 1.171.38.43f (Rigaku OD, 2015)'
_computing_molecular_graphics 'Olex2 1.3-alpha (Dolomanov et al., 2009)'
_computing_publication_material 'Olex2 1.3-alpha (Dolomanov et al., 2009)'
_computing_structure_refinement 'SHELXL 2018/3 (Sheldrick, 2015)'
_computing_structure_solution 'SHELXT  (Sheldrick, 2015)'
_diffrn_ambient_environment N~2~
_diffrn_ambient_temperature 149.99(10)
_diffrn_detector 'CCD plate'
_diffrn_detector_area_resol_mean 5.2684
_diffrn_detector_type AtlasS2
_diffrn_measured_fraction_theta_full 1.000
_diffrn_measured_fraction_theta_max 1.000
_diffrn_measurement_details
;
List of Runs (angles in degrees, time in seconds):

  # Type    Start    End  Width  t~exp~   \w     \q     \k     \f   Frames
#--------------------------------------------------------------------------
  1  \w     -4.00  21.00   1.00    5.50    --  -11.27 -77.00  30.00   25
  2  \w    -83.00 -15.00   1.00    5.50    --  -11.27 -77.00  30.00   68
  3  \w    -60.00  44.00   1.00    5.50    --   11.90 -77.00 -90.00  104
;
_diffrn_measurement_device 'four-circle diffractometer'
_diffrn_measurement_device_type 'SuperNova, Dual, Cu at zero, AtlasS2'
_diffrn_measurement_method '\w scans'
_diffrn_orient_matrix_type 'CrysAlisPro convention (1999,Acta A55,543-557)'
_diffrn_orient_matrix_UB_11 0.0555780000
_diffrn_orient_matrix_UB_12 -0.0077736000
_diffrn_orient_matrix_UB_13 0.0388779000
_diffrn_orient_matrix_UB_21 0.0228208000
_diffrn_orient_matrix_UB_22 0.0255500000
_diffrn_orient_matrix_UB_23 -0.0058389000
_diffrn_orient_matrix_UB_31 -0.0177941000
_diffrn_orient_matrix_UB_32 0.0084672000
_diffrn_orient_matrix_UB_33 0.0532630000
_diffrn_radiation_monochromator mirror
_diffrn_radiation_probe x-ray
_diffrn_radiation_type 'Mo K\a'
_diffrn_radiation_wavelength 0.71073
_diffrn_reflns_av_R_equivalents 0.0412
_diffrn_reflns_av_unetI/netI 0.0598
_diffrn_reflns_Laue_measured_fraction_full 1.000
_diffrn_reflns_Laue_measured_fraction_max 1.000
_diffrn_reflns_limit_h_max 11
_diffrn_reflns_limit_h_min -13
_diffrn_reflns_limit_k_max 23
_diffrn_reflns_limit_k_min -30
_diffrn_reflns_limit_l_max 13
_diffrn_reflns_limit_l_min -13
_diffrn_reflns_number 13938
_diffrn_reflns_point_group_measured_fraction_full 1.000
_diffrn_reflns_point_group_measured_fraction_max 1.000
_diffrn_reflns_theta_full 24.999
_diffrn_reflns_theta_max 24.999
_diffrn_reflns_theta_min 1.971
_diffrn_source 'micro-focus sealed X-ray tube'
_diffrn_source_type 'SuperNova (Mo) X-ray Source'
_exptl_absorpt_coefficient_mu 0.576
_exptl_absorpt_correction_T_max 1.00000
_exptl_absorpt_correction_T_min 0.52239
_exptl_absorpt_correction_type multi-scan
_exptl_absorpt_process_details
;
CrysAlisPro 1.171.38.43f (Rigaku Oxford Diffraction, 2015)
Empirical absorption correction using spherical harmonics,
 implemented in SCALE3 ABSPACK scaling algorithm.
;
_exptl_crystal_colour yellow
_exptl_crystal_colour_primary yellow
_exptl_crystal_density_diffrn 1.458
_exptl_crystal_description block
_exptl_crystal_F_000 1432
_exptl_crystal_size_max 0.13
_exptl_crystal_size_mid 0.12
_exptl_crystal_size_min 0.1
_refine_diff_density_max 0.743
_refine_diff_density_min -0.659
_refine_diff_density_rms 0.081
_refine_ls_extinction_method none
_refine_ls_goodness_of_fit_ref 1.038
_refine_ls_hydrogen_treatment constr
_refine_ls_matrix_type full
_refine_ls_number_parameters 392
_refine_ls_number_reflns 5599
_refine_ls_number_restraints 0
_refine_ls_restrained_S_all 1.038
_refine_ls_R_factor_all 0.0916
_refine_ls_R_factor_gt 0.0668
_refine_ls_shift/su_max 0.000
_refine_ls_shift/su_mean 0.000
_refine_ls_structure_factor_coef Fsqd
_refine_ls_weighting_details 'w=1/[\s^2^(Fo^2^)+(0.0753P)^2^+5.1021P] where P=(Fo^2^+2Fc^2^)/3'
_refine_ls_weighting_scheme calc
_refine_ls_wR_factor_gt 0.1583
_refine_ls_wR_factor_ref 0.1756
_reflns_Friedel_coverage 0.000
_reflns_number_gt 4152
_reflns_number_total 5599
_reflns_threshold_expression 'I > 2\s(I)'
_cod_data_source_file d1ob01249e2.cif
_cod_data_source_block dw213
_cod_depositor_comments 'Adding full bibliography for 7158198--7158200.cif.'
_cod_original_cell_volume 3180.4(5)
_cod_database_code 7158199
_shelx_shelxl_version_number 2018/3
_shelx_space_group_comment
;
The symmetry employed for this shelxl refinement is uniquely defined
by the following loop, which should always be used as a source of
symmetry information in preference to the above space-group names.
They are only intended as comments.
;
_reflns_odcompleteness_completeness 99.93
_reflns_odcompleteness_iscentric 1
_reflns_odcompleteness_theta 26.32
_olex2_refinement_description
;
1. Fixed Uiso
 At 1.2 times of:
  All C(H) groups
 At 1.5 times of:
  All C(H,H,H) groups
2.a Ternary CH refined with riding coordinates:
 C015(H015), C31(H31)
2.b Aromatic/amide H refined with riding coordinates:
 C2(H2), C3(H3), C4(H4), C5(H5), C13(H13), C15(H15), C16(H16), C17(H17),
 C18(H18), C22(H22), C23(H23), C25(H25), C26(H26)
2.c Idealised Me refined as rotating group:
 C20(H20A,H20B,H20C), C28(H28A,H28B,H28C), C29(H29A,H29B,H29C), C30(H30A,H30B,
 H30C)
;
_olex2_submission_special_instructions 'No special instructions were received'
_oxdiff_exptl_absorpt_empirical_details
;
Empirical correction (ABSPACK) includes:
- Absorption correction using spherical harmonics
- Frame scaling
;
_oxdiff_exptl_absorpt_empirical_full_max 1.592
_oxdiff_exptl_absorpt_empirical_full_min 0.621

loop_
_space_group_symop_operation_xyz
'x, y, z'
'-x, y+1/2, -z+1/2'
'-x, -y, -z'
'x, -y-1/2, z-1/2'

loop_
_atom_site_label
_atom_site_type_symbol
_atom_site_fract_x
_atom_site_fract_y
_atom_site_fract_z
_atom_site_U_iso_or_equiv
_atom_site_adp_type
_atom_site_occupancy
_atom_site_site_symmetry_order
_atom_site_calc_flag
_atom_site_refinement_flags_posn
_atom_site_refinement_flags_adp
_atom_site_refinement_flags_occupancy
_atom_site_disorder_assembly
_atom_site_disorder_group
Cl1 Cl 0.76202(18) 0.58588(6) 0.26957(15) 0.0830(6) Uani 1 1 d . . . . .
Cl2 Cl 0.75059(12) 0.66471(5) 0.07990(13) 0.0554(4) Uani 1 1 d . . . . .
Cl3 Cl 0.93294(10) 0.58689(6) 0.12699(13) 0.0562(4) Uani 1 1 d . . . . .
C015 C 0.7845(4) 0.59919(16) 0.1229(4) 0.0324(10) Uani 1 1 d . . . . .
H015 H 0.733801 0.575903 0.060989 0.039 Uiso 1 1 calc R U . . .
Cl4 Cl 0.61576(11) 0.72547(6) 0.40996(18) 0.0769(5) Uani 1 1 d . . . . .
Cl5 Cl 0.36401(10) 0.73592(5) 0.36114(12) 0.0464(3) Uani 1 1 d . . . . .
Cl6 Cl 0.47013(17) 0.73258(6) 0.15832(14) 0.0773(5) Uani 1 1 d . . . . .
C31 C 0.4788(4) 0.70928(18) 0.3072(4) 0.0418(11) Uani 1 1 d . . . . .
H31 H 0.470619 0.670746 0.303827 0.050 Uiso 1 1 calc R U . . .
O1 O 0.5073(2) 0.61145(10) 0.4677(2) 0.0295(6) Uani 1 1 d . . . . .
O2 O 0.4798(2) 0.41591(9) 0.0862(2) 0.0250(6) Uani 1 1 d . . . . .
N1 N 0.7096(2) 0.47883(11) 0.4826(3) 0.0201(7) Uani 1 1 d . . . . .
N2 N 0.3534(3) 0.50303(11) 0.0482(3) 0.0194(7) Uani 1 1 d . . . . .
N3 N 0.3875(3) 0.58268(11) 0.2325(3) 0.0199(7) Uani 1 1 d . . . . .
C1 C 0.6650(3) 0.55902(14) 0.5769(3) 0.0182(8) Uani 1 1 d . . . . .
C2 C 0.6904(3) 0.59440(15) 0.6789(3) 0.0234(8) Uani 1 1 d . . . . .
H2 H 0.645298 0.624841 0.675593 0.028 Uiso 1 1 calc R U . . .
C3 C 0.7809(3) 0.58435(16) 0.7825(3) 0.0281(9) Uani 1 1 d . . . . .
H3 H 0.797529 0.608018 0.848853 0.034 Uiso 1 1 calc R U . . .
C4 C 0.8475(3) 0.53884(16) 0.7880(3) 0.0283(9) Uani 1 1 d . . . . .
H4 H 0.907839 0.531853 0.859198 0.034 Uiso 1 1 calc R U . . .
C5 C 0.8258(3) 0.50368(15) 0.6899(3) 0.0242(8) Uani 1 1 d . . . . .
H5 H 0.871862 0.473463 0.694447 0.029 Uiso 1 1 calc R U . . .
C6 C 0.7336(3) 0.51382(14) 0.5828(3) 0.0194(8) Uani 1 1 d . . . . .
C7 C 0.6161(3) 0.48732(13) 0.3787(3) 0.0180(8) Uani 1 1 d . . . . .
C8 C 0.5454(3) 0.53237(13) 0.3670(3) 0.0166(7) Uani 1 1 d . . . . .
C9 C 0.5661(3) 0.57107(14) 0.4680(3) 0.0186(8) Uani 1 1 d . . . . .
C10 C 0.4538(3) 0.53922(13) 0.2517(3) 0.0165(7) Uani 1 1 d . . . . .
C11 C 0.4355(3) 0.49916(13) 0.1558(3) 0.0167(7) Uani 1 1 d . . . . .
C12 C 0.5080(3) 0.45254(13) 0.1781(3) 0.0185(8) Uani 1 1 d . . . . .
C13 C 0.5962(3) 0.44725(14) 0.2843(3) 0.0189(8) Uani 1 1 d . . . . .
H13 H 0.644089 0.417387 0.295943 0.023 Uiso 1 1 calc R U . . .
C14 C 0.3035(3) 0.58692(13) 0.1230(3) 0.0192(8) Uani 1 1 d . . . . .
C15 C 0.2302(3) 0.63232(15) 0.1008(4) 0.0264(9) Uani 1 1 d . . . . .
H15 H 0.239375 0.658496 0.161331 0.032 Uiso 1 1 calc R U . . .
C16 C 0.1463(3) 0.63754(15) -0.0094(4) 0.0284(9) Uani 1 1 d . . . . .
H16 H 0.098234 0.667349 -0.023396 0.034 Uiso 1 1 calc R U . . .
C17 C 0.1313(3) 0.59861(15) -0.1022(4) 0.0291(9) Uani 1 1 d . . . . .
H17 H 0.074273 0.603258 -0.177317 0.035 Uiso 1 1 calc R U . . .
C18 C 0.1988(3) 0.55423(15) -0.0839(3) 0.0241(8) Uani 1 1 d . . . . .
H18 H 0.187487 0.528607 -0.145970 0.029 Uiso 1 1 calc R U . . .
C19 C 0.2868(3) 0.54702(14) 0.0301(3) 0.0189(8) Uani 1 1 d . . . . .
C20 C 0.5411(4) 0.36617(14) 0.1089(4) 0.0308(9) Uani 1 1 d . . . . .
H20A H 0.511385 0.343030 0.039312 0.046 Uiso 1 1 calc R U . . .
H20B H 0.528582 0.350415 0.183111 0.046 Uiso 1 1 calc R U . . .
H20C H 0.624070 0.371874 0.119519 0.046 Uiso 1 1 calc R U . . .
C21 C 0.7898(3) 0.43519(14) 0.4849(3) 0.0209(8) Uani 1 1 d . . . . .
C22 C 0.8898(3) 0.44298(14) 0.4419(3) 0.0216(8) Uani 1 1 d . . . . .
H22 H 0.906869 0.476362 0.416281 0.026 Uiso 1 1 calc R U . . .
C23 C 0.9637(3) 0.40087(14) 0.4374(3) 0.0216(8) Uani 1 1 d . . . . .
H23 H 1.031591 0.406500 0.410684 0.026 Uiso 1 1 calc R U . . .
C24 C 0.9385(3) 0.35009(14) 0.4722(3) 0.0212(8) Uani 1 1 d . . . . .
C25 C 0.8396(3) 0.34433(15) 0.5191(4) 0.0268(9) Uani 1 1 d . . . . .
H25 H 0.822687 0.311164 0.546072 0.032 Uiso 1 1 calc R U . . .
C26 C 0.7656(3) 0.38618(15) 0.5268(4) 0.0262(9) Uani 1 1 d . . . . .
H26 H 0.700912 0.381351 0.559520 0.031 Uiso 1 1 calc R U . . .
C27 C 1.0096(3) 0.30134(14) 0.4554(3) 0.0229(8) Uani 1 1 d . . . . .
C28 C 1.1121(3) 0.31465(16) 0.3991(4) 0.0324(10) Uani 1 1 d . . . . .
H28A H 1.081892 0.331024 0.319126 0.049 Uiso 1 1 calc R U . . .
H28B H 1.153352 0.282823 0.389323 0.049 Uiso 1 1 calc R U . . .
H28C H 1.165439 0.338458 0.453432 0.049 Uiso 1 1 calc R U . . .
C29 C 0.9265(4) 0.26334(16) 0.3647(4) 0.0317(9) Uani 1 1 d . . . . .
H29A H 0.861490 0.253905 0.398019 0.047 Uiso 1 1 calc R U . . .
H29B H 0.969235 0.232058 0.354168 0.047 Uiso 1 1 calc R U . . .
H29C H 0.897082 0.280381 0.285436 0.047 Uiso 1 1 calc R U . . .
C30 C 1.0586(4) 0.27373(16) 0.5805(4) 0.0315(9) Uani 1 1 d . . . . .
H30A H 1.111000 0.297226 0.636756 0.047 Uiso 1 1 calc R U . . .
H30B H 1.100931 0.242576 0.568368 0.047 Uiso 1 1 calc R U . . .
H30C H 0.994474 0.264032 0.615078 0.047 Uiso 1 1 calc R U . . .

loop_
_atom_site_aniso_label
_atom_site_aniso_U_11
_atom_site_aniso_U_22
_atom_site_aniso_U_33
_atom_site_aniso_U_23
_atom_site_aniso_U_13
_atom_site_aniso_U_12
Cl1 0.1336(15) 0.0721(10) 0.0662(10) -0.0043(8) 0.0671(11) -0.0339(10)
Cl2 0.0542(8) 0.0333(6) 0.0639(9) -0.0013(6) -0.0108(6) 0.0007(5)
Cl3 0.0286(6) 0.0803(9) 0.0549(8) -0.0018(7) 0.0022(6) 0.0076(6)
C015 0.028(2) 0.036(2) 0.030(2) 0.0001(18) 0.0031(19) -0.0069(19)
Cl4 0.0306(7) 0.0718(10) 0.1121(13) -0.0200(9) -0.0106(8) -0.0041(6)
Cl5 0.0368(6) 0.0496(7) 0.0530(8) -0.0064(6) 0.0116(6) -0.0064(5)
Cl6 0.1140(14) 0.0750(10) 0.0541(9) -0.0044(7) 0.0417(10) -0.0100(9)
C31 0.036(3) 0.039(2) 0.045(3) -0.009(2) 0.001(2) -0.003(2)
O1 0.0296(15) 0.0303(15) 0.0215(15) -0.0068(12) -0.0061(12) 0.0070(13)
O2 0.0233(13) 0.0207(13) 0.0244(14) -0.0069(11) -0.0056(11) 0.0034(11)
N1 0.0173(15) 0.0232(16) 0.0155(16) 0.0009(13) -0.0031(13) -0.0002(13)
N2 0.0191(15) 0.0208(15) 0.0162(16) 0.0001(12) 0.0009(13) -0.0023(13)
N3 0.0181(15) 0.0215(16) 0.0177(16) -0.0012(13) 0.0001(13) -0.0003(13)
C1 0.0145(17) 0.0253(19) 0.0137(18) 0.0015(15) 0.0016(14) -0.0058(15)
C2 0.0221(19) 0.028(2) 0.019(2) -0.0002(16) 0.0044(16) -0.0062(16)
C3 0.027(2) 0.042(2) 0.0132(19) -0.0013(17) 0.0018(17) -0.0087(19)
C4 0.021(2) 0.043(2) 0.016(2) 0.0042(18) -0.0041(16) -0.0089(18)
C5 0.0195(19) 0.032(2) 0.0168(19) 0.0060(16) -0.0034(16) 0.0003(16)
C6 0.0146(17) 0.0257(19) 0.0167(19) 0.0021(15) 0.0018(15) -0.0070(15)
C7 0.0141(17) 0.0207(18) 0.0167(19) 0.0021(15) -0.0005(15) -0.0038(14)
C8 0.0147(17) 0.0177(17) 0.0158(18) -0.0004(14) 0.0012(15) -0.0022(14)
C9 0.0159(17) 0.0213(18) 0.0175(19) 0.0009(15) 0.0023(15) -0.0035(16)
C10 0.0124(16) 0.0211(18) 0.0151(18) 0.0020(15) 0.0020(14) -0.0005(15)
C11 0.0138(17) 0.0195(17) 0.0155(18) -0.0002(15) 0.0014(15) -0.0012(14)
C12 0.0179(18) 0.0181(17) 0.0190(19) -0.0029(15) 0.0041(15) -0.0022(15)
C13 0.0137(17) 0.0198(18) 0.0206(19) 0.0008(15) -0.0001(15) 0.0028(14)
C14 0.0166(17) 0.0211(18) 0.0171(19) 0.0031(15) -0.0005(15) -0.0010(15)
C15 0.025(2) 0.025(2) 0.024(2) -0.0055(16) -0.0031(17) 0.0046(17)
C16 0.0216(19) 0.031(2) 0.028(2) 0.0028(18) -0.0017(17) 0.0088(17)
C17 0.023(2) 0.036(2) 0.021(2) 0.0022(18) -0.0071(17) 0.0020(18)
C18 0.0226(19) 0.027(2) 0.0167(19) -0.0026(16) -0.0053(16) -0.0007(16)
C19 0.0151(17) 0.0230(19) 0.0168(19) 0.0002(15) 0.0007(15) -0.0019(15)
C20 0.029(2) 0.024(2) 0.034(2) -0.0063(18) -0.0019(19) 0.0037(17)
C21 0.0158(18) 0.0264(19) 0.0159(19) 0.0008(15) -0.0039(15) 0.0038(15)
C22 0.0193(19) 0.0256(19) 0.0142(18) 0.0035(15) -0.0059(15) -0.0038(16)
C23 0.0143(17) 0.030(2) 0.0173(19) 0.0035(16) -0.0020(15) -0.0011(16)
C24 0.0150(17) 0.0280(19) 0.0159(18) 0.0033(16) -0.0042(15) 0.0002(15)
C25 0.024(2) 0.024(2) 0.031(2) 0.0109(17) 0.0062(18) -0.0012(16)
C26 0.0162(18) 0.031(2) 0.031(2) 0.0100(17) 0.0044(17) 0.0019(16)
C27 0.0206(19) 0.026(2) 0.021(2) 0.0058(16) 0.0039(16) 0.0012(16)
C28 0.026(2) 0.034(2) 0.040(3) 0.0087(19) 0.0131(19) 0.0057(18)
C29 0.031(2) 0.033(2) 0.029(2) -0.0006(18) 0.0046(19) 0.0010(18)
C30 0.030(2) 0.034(2) 0.027(2) 0.0091(18) 0.0019(18) 0.0088(18)

loop_
_atom_type_symbol
_atom_type_description
_atom_type_scat_dispersion_real
_atom_type_scat_dispersion_imag
_atom_type_scat_source
C C 0.0033 0.0016 'International Tables Vol C Tables 4.2.6.8 and 6.1.1.4'
H H 0.0000 0.0000 'International Tables Vol C Tables 4.2.6.8 and 6.1.1.4'
Cl Cl 0.1484 0.1585 'International Tables Vol C Tables 4.2.6.8 and 6.1.1.4'
N N 0.0061 0.0033 'International Tables Vol C Tables 4.2.6.8 and 6.1.1.4'
O O 0.0106 0.0060 'International Tables Vol C Tables 4.2.6.8 and 6.1.1.4'

loop_
_geom_angle_atom_site_label_1
_geom_angle_atom_site_label_2
_geom_angle_atom_site_label_3
_geom_angle
_geom_angle_site_symmetry_1
_geom_angle_site_symmetry_3
_geom_angle_publ_flag
Cl1 C015 Cl3 109.3(2) . . ?
Cl1 C015 H015 109.1 . . ?
Cl2 C015 Cl1 111.1(2) . . ?
Cl2 C015 Cl3 109.2(2) . . ?
Cl2 C015 H015 109.1 . . ?
Cl3 C015 H015 109.1 . . ?
Cl4 C31 H31 108.7 . . ?
Cl5 C31 Cl4 110.0(3) . . ?
Cl5 C31 H31 108.7 . . ?
Cl6 C31 Cl4 110.9(3) . . ?
Cl6 C31 Cl5 109.7(3) . . ?
Cl6 C31 H31 108.7 . . ?
C12 O2 C20 117.0(3) . . ?
C6 N1 C21 118.5(3) . . ?
C7 N1 C6 121.2(3) . . ?
C7 N1 C21 120.1(3) . . ?
C11 N2 C19 116.8(3) . . ?
C10 N3 C14 117.8(3) . . ?
C2 C1 C9 118.9(3) . . ?
C6 C1 C2 119.0(3) . . ?
C6 C1 C9 122.1(3) . . ?
C1 C2 H2 119.6 . . ?
C3 C2 C1 120.7(4) . . ?
C3 C2 H2 119.6 . . ?
C2 C3 H3 120.1 . . ?
C2 C3 C4 119.7(4) . . ?
C4 C3 H3 120.1 . . ?
C3 C4 H4 119.4 . . ?
C5 C4 C3 121.1(4) . . ?
C5 C4 H4 119.4 . . ?
C4 C5 H5 120.2 . . ?
C4 C5 C6 119.6(4) . . ?
C6 C5 H5 120.2 . . ?
N1 C6 C5 120.7(3) . . ?
C1 C6 N1 119.5(3) . . ?
C1 C6 C5 119.9(3) . . ?
N1 C7 C8 121.7(3) . . ?
N1 C7 C13 116.2(3) . . ?
C8 C7 C13 122.0(3) . . ?
C7 C8 C9 120.0(3) . . ?
C7 C8 C10 117.7(3) . . ?
C10 C8 C9 122.3(3) . . ?
O1 C9 C1 119.6(3) . . ?
O1 C9 C8 125.0(3) . . ?
C8 C9 C1 115.4(3) . . ?
N3 C10 C8 120.4(3) . . ?
N3 C10 C11 119.6(3) . . ?
C11 C10 C8 120.0(3) . . ?
N2 C11 C10 123.0(3) . . ?
N2 C11 C12 118.2(3) . . ?
C12 C11 C10 118.8(3) . . ?
O2 C12 C11 114.6(3) . . ?
O2 C12 C13 124.6(3) . . ?
C13 C12 C11 120.8(3) . . ?
C7 C13 H13 119.7 . . ?
C12 C13 C7 120.5(3) . . ?
C12 C13 H13 119.7 . . ?
N3 C14 C15 119.1(3) . . ?
N3 C14 C19 121.7(3) . . ?
C15 C14 C19 119.2(3) . . ?
C14 C15 H15 120.1 . . ?
C16 C15 C14 119.9(3) . . ?
C16 C15 H15 120.1 . . ?
C15 C16 H16 119.5 . . ?
C15 C16 C17 121.0(4) . . ?
C17 C16 H16 119.5 . . ?
C16 C17 H17 119.5 . . ?
C18 C17 C16 120.9(4) . . ?
C18 C17 H17 119.5 . . ?
C17 C18 H18 120.1 . . ?
C17 C18 C19 119.9(3) . . ?
C19 C18 H18 120.1 . . ?
N2 C19 C14 121.0(3) . . ?
N2 C19 C18 119.8(3) . . ?
C14 C19 C18 119.1(3) . . ?
O2 C20 H20A 109.5 . . ?
O2 C20 H20B 109.5 . . ?
O2 C20 H20C 109.5 . . ?
H20A C20 H20B 109.5 . . ?
H20A C20 H20C 109.5 . . ?
H20B C20 H20C 109.5 . . ?
C22 C21 N1 119.2(3) . . ?
C26 C21 N1 120.1(3) . . ?
C26 C21 C22 120.6(3) . . ?
C21 C22 H22 120.2 . . ?
C23 C22 C21 119.7(3) . . ?
C23 C22 H22 120.2 . . ?
C22 C23 H23 119.3 . . ?
C22 C23 C24 121.4(3) . . ?
C24 C23 H23 119.3 . . ?
C23 C24 C25 117.1(3) . . ?
C23 C24 C27 123.3(3) . . ?
C25 C24 C27 119.6(3) . . ?
C24 C25 H25 118.8 . . ?
C26 C25 C24 122.5(3) . . ?
C26 C25 H25 118.8 . . ?
C21 C26 C25 118.6(3) . . ?
C21 C26 H26 120.7 . . ?
C25 C26 H26 120.7 . . ?
C24 C27 C28 112.6(3) . . ?
C24 C27 C29 108.2(3) . . ?
C28 C27 C29 107.5(3) . . ?
C30 C27 C24 110.2(3) . . ?
C30 C27 C28 108.9(3) . . ?
C30 C27 C29 109.4(3) . . ?
C27 C28 H28A 109.5 . . ?
C27 C28 H28B 109.5 . . ?
C27 C28 H28C 109.5 . . ?
H28A C28 H28B 109.5 . . ?
H28A C28 H28C 109.5 . . ?
H28B C28 H28C 109.5 . . ?
C27 C29 H29A 109.5 . . ?
C27 C29 H29B 109.5 . . ?
C27 C29 H29C 109.5 . . ?
H29A C29 H29B 109.5 . . ?
H29A C29 H29C 109.5 . . ?
H29B C29 H29C 109.5 . . ?
C27 C30 H30A 109.5 . . ?
C27 C30 H30B 109.5 . . ?
C27 C30 H30C 109.5 . . ?
H30A C30 H30B 109.5 . . ?
H30A C30 H30C 109.5 . . ?
H30B C30 H30C 109.5 . . ?

loop_
_geom_bond_atom_site_label_1
_geom_bond_atom_site_label_2
_geom_bond_distance
_geom_bond_site_symmetry_2
_geom_bond_publ_flag
Cl1 C015 1.749(4) . ?
Cl2 C015 1.743(4) . ?
Cl3 C015 1.756(4) . ?
C015 H015 0.9800 . ?
Cl4 C31 1.758(5) . ?
Cl5 C31 1.745(5) . ?
Cl6 C31 1.733(5) . ?
C31 H31 0.9800 . ?
O1 C9 1.233(4) . ?
O2 C12 1.354(4) . ?
O2 C20 1.439(4) . ?
N1 C6 1.392(5) . ?
N1 C7 1.385(4) . ?
N1 C21 1.447(4) . ?
N2 C11 1.329(4) . ?
N2 C19 1.345(4) . ?
N3 C10 1.331(4) . ?
N3 C14 1.355(4) . ?
C1 C2 1.413(5) . ?
C1 C6 1.390(5) . ?
C1 C9 1.472(5) . ?
C2 H2 0.9300 . ?
C2 C3 1.371(5) . ?
C3 H3 0.9300 . ?
C3 C4 1.383(6) . ?
C4 H4 0.9300 . ?
C4 C5 1.379(5) . ?
C5 H5 0.9300 . ?
C5 C6 1.407(5) . ?
C7 C8 1.396(5) . ?
C7 C13 1.433(5) . ?
C8 C9 1.461(5) . ?
C8 C10 1.451(5) . ?
C10 C11 1.445(5) . ?
C11 C12 1.437(5) . ?
C12 C13 1.358(5) . ?
C13 H13 0.9300 . ?
C14 C15 1.418(5) . ?
C14 C19 1.420(5) . ?
C15 H15 0.9300 . ?
C15 C16 1.362(5) . ?
C16 H16 0.9300 . ?
C16 C17 1.403(5) . ?
C17 H17 0.9300 . ?
C17 C18 1.359(5) . ?
C18 H18 0.9300 . ?
C18 C19 1.421(5) . ?
C20 H20A 0.9600 . ?
C20 H20B 0.9600 . ?
C20 H20C 0.9600 . ?
C21 C22 1.389(5) . ?
C21 C26 1.380(5) . ?
C22 H22 0.9300 . ?
C22 C23 1.383(5) . ?
C23 H23 0.9300 . ?
C23 C24 1.396(5) . ?
C24 C25 1.397(5) . ?
C24 C27 1.528(5) . ?
C25 H25 0.9300 . ?
C25 C26 1.386(5) . ?
C26 H26 0.9300 . ?
C27 C28 1.529(5) . ?
C27 C29 1.542(5) . ?
C27 C30 1.528(5) . ?
C28 H28A 0.9600 . ?
C28 H28B 0.9600 . ?
C28 H28C 0.9600 . ?
C29 H29A 0.9600 . ?
C29 H29B 0.9600 . ?
C29 H29C 0.9600 . ?
C30 H30A 0.9600 . ?
C30 H30B 0.9600 . ?
C30 H30C 0.9600 . ?

loop_
_geom_torsion_atom_site_label_1
_geom_torsion_atom_site_label_2
_geom_torsion_atom_site_label_3
_geom_torsion_atom_site_label_4
_geom_torsion
_geom_torsion_site_symmetry_1
_geom_torsion_site_symmetry_2
_geom_torsion_site_symmetry_3
_geom_torsion_site_symmetry_4
_geom_torsion_publ_flag
O2 C12 C13 C7 -177.3(3) . . . . ?
N1 C7 C8 C9 -2.4(5) . . . . ?
N1 C7 C8 C10 176.6(3) . . . . ?
N1 C7 C13 C12 -178.8(3) . . . . ?
N1 C21 C22 C23 -176.6(3) . . . . ?
N1 C21 C26 C25 175.3(3) . . . . ?
N2 C11 C12 O2 -2.8(4) . . . . ?
N2 C11 C12 C13 177.5(3) . . . . ?
N3 C10 C11 N2 -1.1(5) . . . . ?
N3 C10 C11 C12 179.9(3) . . . . ?
N3 C14 C15 C16 179.2(3) . . . . ?
N3 C14 C19 N2 0.7(5) . . . . ?
N3 C14 C19 C18 -178.7(3) . . . . ?
C1 C2 C3 C4 -0.6(5) . . . . ?
C2 C1 C6 N1 -179.7(3) . . . . ?
C2 C1 C6 C5 0.7(5) . . . . ?
C2 C1 C9 O1 -0.3(5) . . . . ?
C2 C1 C9 C8 -179.7(3) . . . . ?
C2 C3 C4 C5 1.2(6) . . . . ?
C3 C4 C5 C6 -0.8(6) . . . . ?
C4 C5 C6 N1 -179.8(3) . . . . ?
C4 C5 C6 C1 -0.1(5) . . . . ?
C6 N1 C7 C8 3.1(5) . . . . ?
C6 N1 C7 C13 -176.8(3) . . . . ?
C6 N1 C21 C22 -85.4(4) . . . . ?
C6 N1 C21 C26 96.0(4) . . . . ?
C6 C1 C2 C3 -0.3(5) . . . . ?
C6 C1 C9 O1 179.3(3) . . . . ?
C6 C1 C9 C8 0.0(5) . . . . ?
C7 N1 C6 C1 -2.1(5) . . . . ?
C7 N1 C6 C5 177.5(3) . . . . ?
C7 N1 C21 C22 90.1(4) . . . . ?
C7 N1 C21 C26 -88.5(4) . . . . ?
C7 C8 C9 O1 -178.5(3) . . . . ?
C7 C8 C9 C1 0.9(5) . . . . ?
C7 C8 C10 N3 -176.6(3) . . . . ?
C7 C8 C10 C11 2.3(5) . . . . ?
C8 C7 C13 C12 1.3(5) . . . . ?
C8 C10 C11 N2 -179.9(3) . . . . ?
C8 C10 C11 C12 1.0(5) . . . . ?
C9 C1 C2 C3 179.3(3) . . . . ?
C9 C1 C6 N1 0.7(5) . . . . ?
C9 C1 C6 C5 -179.0(3) . . . . ?
C9 C8 C10 N3 2.4(5) . . . . ?
C9 C8 C10 C11 -178.8(3) . . . . ?
C10 N3 C14 C15 178.9(3) . . . . ?
C10 N3 C14 C19 -0.9(5) . . . . ?
C10 C8 C9 O1 2.6(5) . . . . ?
C10 C8 C9 C1 -178.1(3) . . . . ?
C10 C11 C12 O2 176.2(3) . . . . ?
C10 C11 C12 C13 -3.4(5) . . . . ?
C11 N2 C19 C14 -0.6(5) . . . . ?
C11 N2 C19 C18 178.8(3) . . . . ?
C11 C12 C13 C7 2.2(5) . . . . ?
C13 C7 C8 C9 177.5(3) . . . . ?
C13 C7 C8 C10 -3.5(5) . . . . ?
C14 N3 C10 C8 179.9(3) . . . . ?
C14 N3 C10 C11 1.0(5) . . . . ?
C14 C15 C16 C17 -0.2(6) . . . . ?
C15 C14 C19 N2 -179.1(3) . . . . ?
C15 C14 C19 C18 1.5(5) . . . . ?
C15 C16 C17 C18 1.0(6) . . . . ?
C16 C17 C18 C19 -0.5(6) . . . . ?
C17 C18 C19 N2 179.9(3) . . . . ?
C17 C18 C19 C14 -0.7(5) . . . . ?
C19 N2 C11 C10 0.8(5) . . . . ?
C19 N2 C11 C12 179.8(3) . . . . ?
C19 C14 C15 C16 -1.0(5) . . . . ?
C20 O2 C12 C11 -173.7(3) . . . . ?
C20 O2 C12 C13 5.9(5) . . . . ?
C21 N1 C6 C1 173.3(3) . . . . ?
C21 N1 C6 C5 -7.1(5) . . . . ?
C21 N1 C7 C8 -172.3(3) . . . . ?
C21 N1 C7 C13 7.8(5) . . . . ?
C21 C22 C23 C24 1.7(5) . . . . ?
C22 C21 C26 C25 -3.3(6) . . . . ?
C22 C23 C24 C25 -3.9(5) . . . . ?
C22 C23 C24 C27 173.0(3) . . . . ?
C23 C24 C25 C26 2.6(6) . . . . ?
C23 C24 C27 C28 1.2(5) . . . . ?
C23 C24 C27 C29 -117.4(4) . . . . ?
C23 C24 C27 C30 123.0(4) . . . . ?
C24 C25 C26 C21 1.0(6) . . . . ?
C25 C24 C27 C28 178.0(3) . . . . ?
C25 C24 C27 C29 59.4(4) . . . . ?
C25 C24 C27 C30 -60.2(4) . . . . ?
C26 C21 C22 C23 2.0(5) . . . . ?
C27 C24 C25 C26 -174.4(4) . . . . ?
